data_2236974
loop_
_publ_author_name
'Zhong, Kai-Long'
'Ni, Chao'

_publ_section_title
;
 Bis(1,10-phenanthroline-\k^2^<i>N</i>,<i>N</i>')(sulfato-\k^2^<i>O</i>,<i>O</i>')nickel(II)
 butane-2,3-diol monosolvate
;
_journal_coeditor_code MW2096
_journal_issue 12
_journal_name_full 'Acta Crystallographica Section E'
_journal_page_first m1519
_journal_paper_doi 10.1107/S1600536812047241
_journal_volume 68
_journal_year 2012
_chemical_formula_iupac '[Ni (S O4) (C12 H8 N2)2], C4 H10 O2'
_chemical_formula_moiety 'C24 H16 N4 Ni O4 S, C4 H10 O2'
_chemical_formula_sum 'C28 H26 N4 Ni O6 S'
_chemical_formula_weight 605.29
_chemical_name_systematic
;
Bis(1,10-phenanthroline-\k^2^<i>N</i>,<i>N</i>')(sulfato-\k^2^<i>O</i>,
<i>O</i>')nickel(II) butane-2,3-diol monosolvate
;
_space_group_IT_number 15
_symmetry_cell_setting monoclinic
_symmetry_space_group_name_Hall '-C 2yc'
_symmetry_space_group_name_H-M 'C 1 2/c 1'
_atom_sites_solution_hydrogens geom
_atom_sites_solution_primary direct
_atom_sites_solution_secondary difmap
_audit_creation_method SHELXL-97
_cell_angle_alpha 90.00
_cell_angle_beta 122.43(3)
_cell_angle_gamma 90.00
_cell_formula_units_Z 4
_cell_length_a 18.147(4)
_cell_length_b 13.051(3)
_cell_length_c 13.259(3)
_cell_measurement_reflns_used 5284
_cell_measurement_temperature 223.15
_cell_measurement_theta_max 25.00
_cell_measurement_theta_min 3.12
_cell_volume 2650.5(14)
_computing_cell_refinement 'CrystalClear (Rigaku 2007)'
_computing_data_collection 'CrystalClear (Rigaku, 2007)'
_computing_data_reduction 'CrystalClear (Rigaku 2007)'
_computing_molecular_graphics 'XP in SHELXTL (Sheldrick, 2008)'
_computing_publication_material 'SHELXTL (Sheldrick, 2008)'
_computing_structure_refinement 'SHELXL-97 (Sheldrick, 2008)'
_computing_structure_solution 'SHELXS-97 (Sheldrick, 2008)'
_diffrn_ambient_temperature 223.15
_diffrn_detector_area_resol_mean 28.5714
_diffrn_measured_fraction_theta_full 0.992
_diffrn_measured_fraction_theta_max 0.992
_diffrn_measurement_device_type 'Rigaku Mercury CCD'
_diffrn_measurement_method '\w scans'
_diffrn_radiation_monochromator 'Graphite Monochromator'
_diffrn_radiation_source 'fine-focus sealed tube'
_diffrn_radiation_type MoK\a
_diffrn_radiation_wavelength 0.71073
_diffrn_reflns_av_R_equivalents 0.0346
_diffrn_reflns_av_sigmaI/netI 0.0418
_diffrn_reflns_limit_h_max 19
_diffrn_reflns_limit_h_min -21
_diffrn_reflns_limit_k_max 14
_diffrn_reflns_limit_k_min -15
_diffrn_reflns_limit_l_max 15
_diffrn_reflns_limit_l_min -13
_diffrn_reflns_number 6326
_diffrn_reflns_theta_full 24.98
_diffrn_reflns_theta_max 24.98
_diffrn_reflns_theta_min 3.18
_diffrn_standards_number 0
_exptl_absorpt_coefficient_mu 0.862
_exptl_absorpt_correction_T_max 1.0000
_exptl_absorpt_correction_T_min 0.7358
_exptl_absorpt_correction_type multi-scan
_exptl_absorpt_process_details '(<i>REQAB</i>: Jacobson, 1998)'
_exptl_crystal_colour Blue
_exptl_crystal_density_diffrn 1.517
_exptl_crystal_density_method 'not measured'
_exptl_crystal_description Block
_exptl_crystal_F_000 1256
_exptl_crystal_size_max 0.35
_exptl_crystal_size_mid 0.30
_exptl_crystal_size_min 0.20
_refine_diff_density_max 0.389
_refine_diff_density_min -0.388
_refine_ls_extinction_method none
_refine_ls_goodness_of_fit_ref 1.142
_refine_ls_hydrogen_treatment constr
_refine_ls_matrix_type full
_refine_ls_number_parameters 210
_refine_ls_number_reflns 2325
_refine_ls_number_restraints 56
_refine_ls_restrained_S_all 1.217
_refine_ls_R_factor_all 0.0601
_refine_ls_R_factor_gt 0.0465
_refine_ls_shift/su_max 0.006
_refine_ls_shift/su_mean 0.000
_refine_ls_structure_factor_coef Fsqd
_refine_ls_weighting_details 'calc w=1/[\s^2^(Fo^2^)+(0.0472P)^2^+2.5256P] where P=(Fo^2^+2Fc^2^)/3'
_refine_ls_weighting_scheme calc
_refine_ls_wR_factor_gt 0.1013
_refine_ls_wR_factor_ref 0.1081
_reflns_number_gt 1964
_reflns_number_total 2325
_reflns_threshold_expression >2\s(I)
_cod_data_source_file mw2096.cif
_cod_data_source_block I
_cod_original_sg_symbol_H-M 'C 2/c'
_cod_database_code 2236974
_cod_database_fobs_code 2236974

loop_
_symmetry_equiv_pos_as_xyz
'x, y, z'
'-x, y, -z+1/2'
'x+1/2, y+1/2, z'
'-x+1/2, y+1/2, -z+1/2'
'-x, -y, -z'
'x, -y, z-1/2'
'-x+1/2, -y+1/2, -z'
'x+1/2, -y+1/2, z-1/2'

loop_
_atom_site_type_symbol
_atom_site_label
_atom_site_fract_x
_atom_site_fract_y
_atom_site_fract_z
_atom_site_U_iso_or_equiv
_atom_site_adp_type
_atom_site_calc_flag
_atom_site_refinement_flags
_atom_site_occupancy
_atom_site_symmetry_multiplicity
_atom_site_disorder_assembly
_atom_site_disorder_group
Ni Ni1 0.5000 0.32087(4) 0.2500 0.0327(2) Uani d S 1 2 . .
S S1 0.5000 0.52556(8) 0.2500 0.0338(3) Uani d S 1 2 . .
O O1 0.56037(14) 0.45442(17) 0.3492(2) 0.0396(6) Uani d . 1 1 . .
O O2 0.45146(16) 0.58892(18) 0.2856(2) 0.0478(7) Uani d . 1 1 . .
O O3 0.4425(6) 0.7955(5) 0.3087(10) 0.108(3) Uani d PDU 0.550(9) 1 A 1
H H3A 0.4578 0.7392 0.2992 0.163 Uiso calc PR 0.550(9) 1 A 1
O O3' 0.4035(5) 0.7861(6) 0.1968(10) 0.087(3) Uani d PDU 0.450(9) 1 A 2
H H3'A 0.4351 0.7392 0.2388 0.130 Uiso calc PR 0.450(9) 1 A 2
N N1 0.40659(17) 0.21783(19) 0.1282(2) 0.0340(7) Uani d . 1 1 . .
N N2 0.42127(17) 0.3083(2) 0.3190(2) 0.0349(6) Uani d . 1 1 . .
C C1 0.3964(2) 0.1793(3) 0.0285(3) 0.0434(9) Uani d . 1 1 . .
H H1A 0.4366 0.1969 0.0082 0.052 Uiso calc R 1 1 . .
C C2 0.3278(3) 0.1135(3) -0.0468(3) 0.0505(10) Uani d . 1 1 . .
H H2A 0.3229 0.0879 -0.1156 0.061 Uiso calc R 1 1 . .
C C3 0.2678(2) 0.0866(3) -0.0195(3) 0.0459(9) Uani d . 1 1 . .
H H3B 0.2222 0.0426 -0.0691 0.055 Uiso calc R 1 1 . .
C C4 0.2756(2) 0.1262(3) 0.0841(3) 0.0377(8) Uani d . 1 1 . .
C C5 0.2166(2) 0.1035(3) 0.1210(3) 0.0482(9) Uani d . 1 1 . .
H H5A 0.1709 0.0580 0.0761 0.058 Uiso calc R 1 1 . .
C C6 0.2254(2) 0.1464(3) 0.2196(3) 0.0497(10) Uani d . 1 1 . .
H H6A 0.1860 0.1297 0.2416 0.060 Uiso calc R 1 1 . .
C C7 0.2946(2) 0.2173(3) 0.2906(3) 0.0412(9) Uani d . 1 1 . .
C C8 0.3046(3) 0.2696(3) 0.3896(3) 0.0524(10) Uani d . 1 1 . .
H H8A 0.2662 0.2572 0.4144 0.063 Uiso calc R 1 1 . .
C C9 0.3709(3) 0.3388(3) 0.4497(3) 0.0512(10) Uani d . 1 1 . .
H H9A 0.3776 0.3739 0.5152 0.061 Uiso calc R 1 1 . .
C C10 0.4280(2) 0.3563(3) 0.4125(3) 0.0435(9) Uani d . 1 1 . .
H H10A 0.4729 0.4033 0.4545 0.052 Uiso calc R 1 1 . .
C C11 0.3548(2) 0.2399(2) 0.2583(3) 0.0344(8) Uani d . 1 1 . .
C C12 0.3464(2) 0.1929(2) 0.1549(3) 0.0321(7) Uani d . 1 1 . .
C C13 0.4921(10) 0.8683(7) 0.3028(11) 0.093(4) Uani d PDU 0.550(9) 1 . 1
H H13A 0.5499 0.8622 0.3764 0.112 Uiso calc PR 0.550(9) 1 A 1
C C13' 0.4499(5) 0.8753(8) 0.2301(12) 0.077(4) Uani d PDU 0.450(9) 1 . 2
H H13C 0.4167 0.9346 0.1816 0.092 Uiso calc PR 0.450(9) 1 A 2
C C14 0.4532(8) 0.9682(7) 0.3136(10) 0.089(3) Uani d PDU 0.550(9) 1 A 1
H H14A 0.4484 0.9651 0.3822 0.134 Uiso calc PR 0.550(9) 1 A 1
H H14B 0.3963 0.9781 0.2430 0.134 Uiso calc PR 0.550(9) 1 A 1
H H14C 0.4903 1.0244 0.3222 0.134 Uiso calc PR 0.550(9) 1 A 1
C C14' 0.5030(14) 0.8961(18) 0.3636(13) 0.142(7) Uani d PDU 0.450(9) 1 A 2
H H14G 0.4644 0.9039 0.3918 0.213 Uiso calc PR 0.450(9) 1 A 2
H H14H 0.5362 0.9578 0.3791 0.213 Uiso calc PR 0.450(9) 1 A 2
H H14I 0.5419 0.8398 0.4043 0.213 Uiso calc PR 0.450(9) 1 A 2

loop_
_atom_site_aniso_label
_atom_site_aniso_U_11
_atom_site_aniso_U_22
_atom_site_aniso_U_33
_atom_site_aniso_U_12
_atom_site_aniso_U_13
_atom_site_aniso_U_23
Ni1 0.0246(3) 0.0300(3) 0.0387(4) 0.000 0.0139(3) 0.000
S1 0.0230(6) 0.0294(6) 0.0429(7) 0.000 0.0136(5) 0.000
O1 0.0278(12) 0.0351(12) 0.0397(13) -0.0009(10) 0.0073(10) -0.0017(11)
O2 0.0398(14) 0.0416(14) 0.0680(17) 0.0050(11) 0.0329(14) -0.0031(12)
O3 0.146(6) 0.052(4) 0.179(8) -0.003(4) 0.122(6) -0.001(4)
O3' 0.071(5) 0.068(5) 0.122(7) 0.005(4) 0.052(5) 0.029(5)
N1 0.0290(15) 0.0309(14) 0.0401(16) 0.0016(12) 0.0171(13) -0.0019(13)
N2 0.0288(14) 0.0331(14) 0.0382(15) -0.0034(12) 0.0149(13) -0.0050(13)
C1 0.042(2) 0.044(2) 0.046(2) -0.0014(17) 0.0244(18) -0.0082(18)
C2 0.046(2) 0.055(2) 0.043(2) 0.0032(19) 0.0181(18) -0.0138(19)
C3 0.0336(19) 0.042(2) 0.047(2) -0.0028(16) 0.0113(17) -0.0106(18)
C4 0.0285(17) 0.0323(18) 0.0418(19) -0.0010(14) 0.0119(15) -0.0012(16)
C5 0.0339(19) 0.047(2) 0.050(2) -0.0108(17) 0.0139(17) -0.0034(19)
C6 0.0329(19) 0.060(2) 0.055(2) -0.0110(18) 0.0234(18) 0.004(2)
C7 0.0314(19) 0.050(2) 0.041(2) -0.0002(16) 0.0182(16) 0.0049(17)
C8 0.046(2) 0.074(3) 0.046(2) -0.004(2) 0.031(2) -0.001(2)
C9 0.053(2) 0.061(2) 0.042(2) -0.001(2) 0.0276(19) -0.0101(19)
C10 0.040(2) 0.043(2) 0.042(2) -0.0033(17) 0.0192(17) -0.0079(17)
C11 0.0274(17) 0.0331(17) 0.0362(18) 0.0022(14) 0.0127(15) 0.0017(15)
C12 0.0252(16) 0.0294(16) 0.0351(18) 0.0039(13) 0.0117(14) 0.0041(14)
C13 0.118(8) 0.075(6) 0.114(8) -0.004(6) 0.080(7) 0.011(6)
C13' 0.067(7) 0.069(7) 0.102(8) 0.000(5) 0.051(6) 0.016(6)
C14 0.107(7) 0.090(6) 0.110(7) 0.020(5) 0.084(6) 0.018(5)
C14' 0.153(10) 0.180(11) 0.130(9) -0.013(8) 0.100(8) 0.017(8)

loop_
_atom_type_symbol
_atom_type_description
_atom_type_scat_dispersion_real
_atom_type_scat_dispersion_imag
_atom_type_scat_source
C C 0.0033 0.0016 'International Tables Vol C Tables 4.2.6.8 and 6.1.1.4'
H H 0.0000 0.0000 'International Tables Vol C Tables 4.2.6.8 and 6.1.1.4'
N N 0.0061 0.0033 'International Tables Vol C Tables 4.2.6.8 and 6.1.1.4'
Ni Ni 0.3393 1.1124 'International Tables Vol C Tables 4.2.6.8 and 6.1.1.4'
O O 0.0106 0.0060 'International Tables Vol C Tables 4.2.6.8 and 6.1.1.4'
Q Q 0.0033 0.0016 'International Tables Vol C Tables 4.2.6.8 and 6.1.1.4'
S S 0.1246 0.1234 'International Tables Vol C Tables 4.2.6.8 and 6.1.1.4'

loop_
_geom_angle_atom_site_label_1
_geom_angle_atom_site_label_2
_geom_angle_atom_site_label_3
_geom_angle_site_symmetry_1
_geom_angle_site_symmetry_3
_geom_angle
N2 Ni1 N2 2_655 . 170.97(15)
N2 Ni1 N1 2_655 . 94.23(11)
N2 Ni1 N1 . . 79.90(11)
N2 Ni1 N1 2_655 2_655 79.90(11)
N2 Ni1 N1 . 2_655 94.23(11)
N1 Ni1 N1 . 2_655 99.75(15)
N2 Ni1 O1 2_655 . 95.18(10)
N2 Ni1 O1 . . 92.30(10)
N1 Ni1 O1 . . 162.31(9)
N1 Ni1 O1 2_655 . 96.63(10)
N2 Ni1 O1 2_655 2_655 92.30(10)
N2 Ni1 O1 . 2_655 95.18(10)
N1 Ni1 O1 . 2_655 96.63(10)
N1 Ni1 O1 2_655 2_655 162.31(9)
O1 Ni1 O1 . 2_655 68.06(12)
N2 Ni1 S1 2_655 . 94.52(7)
N2 Ni1 S1 . . 94.52(7)
N1 Ni1 S1 . . 130.13(7)
N1 Ni1 S1 2_655 . 130.13(7)
O1 Ni1 S1 . . 34.03(6)
O1 Ni1 S1 2_655 . 34.03(6)
O2 S1 O2 2_655 . 110.9(2)
O2 S1 O1 2_655 2_655 110.55(14)
O2 S1 O1 . 2_655 110.56(14)
O2 S1 O1 2_655 . 110.56(14)
O2 S1 O1 . . 110.55(14)
O1 S1 O1 2_655 . 103.47(18)
O2 S1 Ni1 2_655 . 124.53(11)
O2 S1 Ni1 . . 124.53(11)
O1 S1 Ni1 2_655 . 51.74(9)
O1 S1 Ni1 . . 51.74(9)
S1 O1 Ni1 . . 94.23(11)
C13 O3 H3A . . 109.5
C13' O3' H3'A . . 109.5
C1 N1 C12 . . 117.8(3)
C1 N1 Ni1 . . 129.3(2)
C12 N1 Ni1 . . 112.8(2)
C10 N2 C11 . . 117.8(3)
C10 N2 Ni1 . . 129.1(2)
C11 N2 Ni1 . . 113.1(2)
N1 C1 C2 . . 122.4(4)
N1 C1 H1A . . 118.8
C2 C1 H1A . . 118.8
C3 C2 C1 . . 120.1(4)
C3 C2 H2A . . 120.0
C1 C2 H2A . . 120.0
C2 C3 C4 . . 119.3(3)
C2 C3 H3B . . 120.3
C4 C3 H3B . . 120.3
C3 C4 C12 . . 117.2(3)
C3 C4 C5 . . 124.0(3)
C12 C4 C5 . . 118.8(3)
C6 C5 C4 . . 121.7(3)
C6 C5 H5A . . 119.1
C4 C5 H5A . . 119.1
C5 C6 C7 . . 120.7(3)
C5 C6 H6A . . 119.7
C7 C6 H6A . . 119.7
C11 C7 C8 . . 116.9(3)
C11 C7 C6 . . 119.2(3)
C8 C7 C6 . . 123.9(3)
C9 C8 C7 . . 119.9(4)
C9 C8 H8A . . 120.1
C7 C8 H8A . . 120.1
C8 C9 C10 . . 119.6(4)
C8 C9 H9A . . 120.2
C10 C9 H9A . . 120.2
N2 C10 C9 . . 122.7(3)
N2 C10 H10A . . 118.6
C9 C10 H10A . . 118.6
N2 C11 C7 . . 123.1(3)
N2 C11 C12 . . 116.8(3)
C7 C11 C12 . . 120.1(3)
N1 C12 C4 . . 123.2(3)
N1 C12 C11 . . 117.3(3)
C4 C12 C11 . . 119.4(3)
O3 C13 C14 . . 103.9(8)
O3 C13 C13 . 2_655 120.1(10)
C14 C13 C13 . 2_655 113.5(7)
O3 C13 H13A . . 106.1
C14 C13 H13A . . 106.1
C13 C13 H13A 2_655 . 106.1
O3' C13' C14' . . 115.2(14)
O3' C13' C13' . 2_655 120.1(5)
C14' C13' C13' . 2_655 73.6(11)
O3' C13' H13C . . 114.0
C14' C13' H13C . . 114.0
C13' C13' H13C 2_655 . 114.0
C13 C14 H14A . . 109.5
C13 C14 H14B . . 109.5
H14A C14 H14B . . 109.5
C13 C14 H14C . . 109.5
H14A C14 H14C . . 109.5
H14B C14 H14C . . 109.5
C13' C14' H14G . . 109.5
C13' C14' H14H . . 109.5
H14G C14' H14H . . 109.5
C13' C14' H14I . . 109.5
H14G C14' H14I . . 109.5
H14H C14' H14I . . 109.5

loop_
_geom_bond_atom_site_label_1
_geom_bond_atom_site_label_2
_geom_bond_site_symmetry_2
_geom_bond_distance
Ni1 N2 2_655 2.075(3)
Ni1 N2 . 2.075(3)
Ni1 N1 . 2.086(3)
Ni1 N1 2_655 2.086(3)
Ni1 O1 . 2.103(2)
Ni1 O1 2_655 2.103(2)
Ni1 S1 . 2.6714(14)
S1 O2 2_655 1.459(2)
S1 O2 . 1.459(2)
S1 O1 2_655 1.499(2)
S1 O1 . 1.499(2)
O3 C13 . 1.340(9)
O3 H3A . 0.8200
O3' C13' . 1.362(9)
O3' H3'A . 0.8200
N1 C1 . 1.332(4)
N1 C12 . 1.355(4)
N2 C10 . 1.335(4)
N2 C11 . 1.363(4)
C1 C2 . 1.398(5)
C1 H1A . 0.9300
C2 C3 . 1.365(5)
C2 H2A . 0.9300
C3 C4 . 1.401(5)
C3 H3B . 0.9300
C4 C12 . 1.412(5)
C4 C5 . 1.427(5)
C5 C6 . 1.350(5)
C5 H5A . 0.9300
C6 C7 . 1.433(5)
C6 H6A . 0.9300
C7 C11 . 1.402(5)
C7 C8 . 1.402(5)
C8 C9 . 1.368(5)
C8 H8A . 0.9300
C9 C10 . 1.384(5)
C9 H9A . 0.9300
C10 H10A . 0.9300
C11 C12 . 1.435(5)
C13 C14 . 1.526(10)
C13 C13 2_655 1.572(14)
C13 H13A . 0.9800
C13' C14' . 1.519(11)
C13' C13' 2_655 1.600(14)
C13' H13C . 0.9800
C14 H14A . 0.9600
C14 H14B . 0.9600
C14 H14C . 0.9600
C14' H14G . 0.9600
C14' H14H . 0.9600
C14' H14I . 0.9600

loop_
_geom_hbond_atom_site_label_D
_geom_hbond_atom_site_label_H
_geom_hbond_atom_site_label_A
_geom_hbond_distance_DH
_geom_hbond_distance_HA
_geom_hbond_distance_DA
_geom_hbond_angle_DHA
O3 H3A O2 0.82 1.97 2.729(7) 154
O3' H3'A O2 0.82 2.03 2.769(8) 150

loop_
_geom_torsion_atom_site_label_1
_geom_torsion_atom_site_label_2
_geom_torsion_atom_site_label_3
_geom_torsion_atom_site_label_4
_geom_torsion_site_symmetry_1
_geom_torsion_site_symmetry_4
_geom_torsion
N2 Ni1 S1 O2 2_655 2_655 -2.57(14)
N2 Ni1 S1 O2 . 2_655 177.43(14)
N1 Ni1 S1 O2 . 2_655 -101.97(16)
N1 Ni1 S1 O2 2_655 2_655 78.03(16)
O1 Ni1 S1 O2 . 2_655 90.01(17)
O1 Ni1 S1 O2 2_655 2_655 -89.99(17)
N2 Ni1 S1 O2 2_655 . 177.43(14)
N2 Ni1 S1 O2 . . -2.57(14)
N1 Ni1 S1 O2 . . 78.03(16)
N1 Ni1 S1 O2 2_655 . -101.97(16)
O1 Ni1 S1 O2 . . -89.99(17)
O1 Ni1 S1 O2 2_655 . 90.01(17)
N2 Ni1 S1 O1 2_655 2_655 87.43(14)
N2 Ni1 S1 O1 . 2_655 -92.57(14)
N1 Ni1 S1 O1 . 2_655 -11.98(16)
N1 Ni1 S1 O1 2_655 2_655 168.02(16)
O1 Ni1 S1 O1 . 2_655 180.0
N2 Ni1 S1 O1 2_655 . -92.57(14)
N2 Ni1 S1 O1 . . 87.43(14)
N1 Ni1 S1 O1 . . 168.02(16)
N1 Ni1 S1 O1 2_655 . -11.98(16)
O1 Ni1 S1 O1 2_655 . 180.0
O2 S1 O1 Ni1 2_655 . -118.38(13)
O2 S1 O1 Ni1 . . 118.39(13)
O1 S1 O1 Ni1 2_655 . 0.0
N2 Ni1 O1 S1 2_655 . 90.40(12)
N2 Ni1 O1 S1 . . -94.66(12)
N1 Ni1 O1 S1 . . -31.5(4)
N1 Ni1 O1 S1 2_655 . 170.81(12)
O1 Ni1 O1 S1 2_655 . 0.0
N2 Ni1 N1 C1 2_655 . -12.5(3)
N2 Ni1 N1 C1 . . 174.4(3)
N1 Ni1 N1 C1 2_655 . -93.0(3)
O1 Ni1 N1 C1 . . 109.5(4)
O1 Ni1 N1 C1 2_655 . 80.3(3)
S1 Ni1 N1 C1 . . 87.0(3)
N2 Ni1 N1 C12 2_655 . 171.2(2)
N2 Ni1 N1 C12 . . -1.9(2)
N1 Ni1 N1 C12 2_655 . 90.7(2)
O1 Ni1 N1 C12 . . -66.8(4)
O1 Ni1 N1 C12 2_655 . -96.0(2)
S1 Ni1 N1 C12 . . -89.3(2)
N1 Ni1 N2 C10 . . -177.9(3)
N1 Ni1 N2 C10 2_655 . 82.9(3)
O1 Ni1 N2 C10 . . -13.9(3)
O1 Ni1 N2 C10 2_655 . -82.1(3)
S1 Ni1 N2 C10 . . -47.9(3)
N1 Ni1 N2 C11 . . 2.9(2)
N1 Ni1 N2 C11 2_655 . -96.3(2)
O1 Ni1 N2 C11 . . 166.9(2)
O1 Ni1 N2 C11 2_655 . 98.7(2)
S1 Ni1 N2 C11 . . 132.9(2)
C12 N1 C1 C2 . . -1.3(5)
Ni1 N1 C1 C2 . . -177.4(3)
N1 C1 C2 C3 . . 0.2(6)
C1 C2 C3 C4 . . 0.4(5)
C2 C3 C4 C12 . . 0.2(5)
C2 C3 C4 C5 . . 179.8(3)
C3 C4 C5 C6 . . -177.7(4)
C12 C4 C5 C6 . . 1.9(5)
C4 C5 C6 C7 . . 0.4(6)
C5 C6 C7 C11 . . -1.6(6)
C5 C6 C7 C8 . . 175.9(4)
C11 C7 C8 C9 . . -0.1(5)
C6 C7 C8 C9 . . -177.6(4)
C7 C8 C9 C10 . . -0.3(6)
C11 N2 C10 C9 . . 0.3(5)
Ni1 N2 C10 C9 . . -178.9(3)
C8 C9 C10 N2 . . 0.2(6)
C10 N2 C11 C7 . . -0.8(5)
Ni1 N2 C11 C7 . . 178.5(3)
C10 N2 C11 C12 . . 177.2(3)
Ni1 N2 C11 C12 . . -3.5(3)
C8 C7 C11 N2 . . 0.7(5)
C6 C7 C11 N2 . . 178.3(3)
C8 C7 C11 C12 . . -177.3(3)
C6 C7 C11 C12 . . 0.4(5)
C1 N1 C12 C4 . . 1.9(4)
Ni1 N1 C12 C4 . . 178.6(2)
C1 N1 C12 C11 . . -176.1(3)
Ni1 N1 C12 C11 . . 0.6(3)
C3 C4 C12 N1 . . -1.3(5)
C5 C4 C12 N1 . . 179.0(3)
C3 C4 C12 C11 . . 176.6(3)
C5 C4 C12 C11 . . -3.1(5)
N2 C11 C12 N1 . . 1.9(4)
C7 C11 C12 N1 . . 180.0(3)
N2 C11 C12 C4 . . -176.1(3)
C7 C11 C12 C4 . . 1.9(5)
